data_1536375
loop_
_publ_author_name
'Pakhomov, V.I.'
'Goryunov, A.V.'
'Boguslavskii, A.A.'
'Lotfullin, R.Sh.'
'Ivanova-Korfini, I.N.'

_publ_section_title
;
 Refinement of Hg Br2 structure
;
_journal_name_full 'Zhurnal Neorganicheskoi Khimii'
_journal_page_first 2476
_journal_page_last 2478
_journal_volume 35
_journal_year 1990
_chemical_formula_sum 'Br2 Hg'
_chemical_name_systematic 'Hg Br2'
_space_group_IT_number 36
_symmetry_space_group_name_Hall 'C 2c -2'
_symmetry_space_group_name_H-M 'C m c 21'
_cell_angle_alpha 90
_cell_angle_beta 90
_cell_angle_gamma 90
_cell_formula_units_Z 4
_cell_length_a 4.628
_cell_length_b 6.802
_cell_length_c 12.476
_cell_volume 392.740
_citation_journal_id_ASTM ZNOKAQ
_cod_data_source_file Pakhomov_ZNOKAQ_1990_1048.cif
_cod_data_source_block Br2Hg1
_cod_original_cell_volume 392.7402
_cod_original_formula_sum 'Br2 Hg1'
_cod_database_code 1536375

loop_
_symmetry_equiv_pos_as_xyz
x,y,z
-x,-y,z+1/2
-x,y,z
x,-y,z+1/2
x+1/2,y+1/2,z
-x+1/2,-y+1/2,z+1/2
-x+1/2,y+1/2,z
x+1/2,-y+1/2,z+1/2

loop_
_atom_site_label
_atom_site_type_symbol
_atom_site_fract_x
_atom_site_fract_y
_atom_site_fract_z
_atom_site_occupancy
_atom_site_U_iso_or_equiv
Hg1 Hg+2 0 0.1687 0.4959 1 0.0
Br2 Br-1 0.5 0.4006 0.3654 1 0.0
Br1 Br-1 0.5 0.0637 0.1267 1 0.0
